data_1573841
loop_
_publ_author_name
'Dunning, Samuel G.'
'Hari, Anirudh'
'Zhu, Li'
'Chen, Bo'
'Cody, George D.'
'Romi, Sebastiano'
'Zhang, Dongzhou'
'Strobel, Timothy A.'

_publ_section_title
;
 Double-core nanothread formation from \a-furil via a pressure-induced
 planarization pathway
;
_journal_name_full 'Chemical Science'
_journal_paper_doi 10.1039/D4SC07412B
_journal_year 2025
_chemical_formula_moiety 'C10 H6 O4'
_chemical_formula_sum 'C10 H6 O4'
_chemical_formula_weight 190.15
_chemical_name_common 'Furil, phase II'
_chemical_name_systematic Di(furan-2-yl)ethanedione
_space_group_crystal_system monoclinic
_space_group_IT_number 14
_space_group_name_Hall '-P 2yn'
_space_group_name_H-M_alt 'P 1 21/n 1'
_atom_sites_solution_hydrogens geom
_atom_sites_solution_primary dual
_audit_creation_date 2023-06-29
_audit_creation_method
;
Olex2 1.5
(compiled 2023.03.06 svn.rbb2c1857 for OlexSys, GUI svn.r6748)
;
_audit_update_record
;
2024-03-25 deposited with the CCDC.	2025-01-02 downloaded from the CCDC.
;
_cell_angle_alpha 90
_cell_angle_beta 93.132(15)
_cell_angle_gamma 90
_cell_formula_units_Z 2
_cell_length_a 14.586(5)
_cell_length_b 7.0535(14)
_cell_length_c 3.4512(6)
_cell_measurement_reflns_used 106
_cell_measurement_temperature 273.15
_cell_measurement_theta_max 15.235
_cell_measurement_theta_min 3.631
_cell_volume 354.54(15)
_computing_cell_refinement 'SAINT V8.40B (?, 2016)'
_computing_data_reduction 'SAINT V8.40B (?, 2016)'
_computing_molecular_graphics 'Olex2 1.5 (Dolomanov et al., 2009)'
_computing_publication_material 'Olex2 1.5 (Dolomanov et al., 2009)'
_computing_structure_refinement 'XL  (Sheldrick, 2008)'
_computing_structure_solution 'XT  (Sheldrick, 2015)'
_diffrn_ambient_temperature 273.15
_diffrn_measured_fraction_theta_full 0.307
_diffrn_measured_fraction_theta_max 0.159
_diffrn_measurement_device_type Synchrotron
_diffrn_radiation_type Synchrotron
_diffrn_radiation_wavelength 0.434
_diffrn_reflns_av_unetI/netI 0.2943
_diffrn_reflns_Laue_measured_fraction_full 0.307
_diffrn_reflns_Laue_measured_fraction_max 0.159
_diffrn_reflns_limit_h_max 7
_diffrn_reflns_limit_h_min -8
_diffrn_reflns_limit_k_max 11
_diffrn_reflns_limit_k_min 1
_diffrn_reflns_limit_l_max 3
_diffrn_reflns_limit_l_min 0
_diffrn_reflns_number 554
_diffrn_reflns_point_group_measured_fraction_full 0.307
_diffrn_reflns_point_group_measured_fraction_max 0.159
_diffrn_reflns_theta_full 15.094
_diffrn_reflns_theta_max 23.366
_diffrn_reflns_theta_min 1.959
_diffrn_source_current 0.0
_diffrn_source_power 0.0
_diffrn_source_voltage 0.0
_exptl_absorpt_coefficient_mu 0.056
_exptl_absorpt_process_details
;
 TWINABS-2012/1 (Bruker,2012) was used for absorption correction.
 
For component 1:
 wR2(int) was 0.1403 before and 0.0892 after correction.
 
For component 2:
 wR2(int) was 0.1409 before and 0.0766 after correction.
;
_exptl_crystal_colour yellow
_exptl_crystal_density_diffrn 1.781
_exptl_crystal_description plate
_exptl_crystal_F_000 196
_exptl_crystal_size_max 0.025
_exptl_crystal_size_mid 0.01
_exptl_crystal_size_min 0.005
_refine_diff_density_max 0.293
_refine_diff_density_min -0.271
_refine_diff_density_rms 0.086
_refine_ls_extinction_method none
_refine_ls_goodness_of_fit_ref 1.130
_refine_ls_hydrogen_treatment constr
_refine_ls_matrix_type full
_refine_ls_number_parameters 30
_refine_ls_number_reflns 554
_refine_ls_number_restraints 0
_refine_ls_restrained_S_all 1.130
_refine_ls_R_factor_all 0.2663
_refine_ls_R_factor_gt 0.1550
_refine_ls_shift/su_max 0.000
_refine_ls_shift/su_mean 0.000
_refine_ls_structure_factor_coef Fsqd
_refine_ls_weighting_details 'w=1/[\s^2^(Fo^2^)+(0.1856P)^2^] where P=(Fo^2^+2Fc^2^)/3'
_refine_ls_weighting_scheme calc
_refine_ls_wR_factor_gt 0.3424
_refine_ls_wR_factor_ref 0.3880
_reflns_Friedel_coverage 0.000
_reflns_number_gt 228
_reflns_number_total 554
_reflns_threshold_expression 'I > 2\s(I)'
_cod_data_source_file d4sc07412b2.cif
_cod_data_source_block p2_0m_5
_cod_original_cell_volume 354.55(16)
_cod_database_code 1573841
_shelx_shelxl_version_number 2019/1
_shelx_space_group_comment
;
The symmetry employed for this shelxl refinement is uniquely defined
by the following loop, which should always be used as a source of
symmetry information in preference to the above space-group names.
They are only intended as comments.
;
_olex2_refinement_description
;
1. Twinned data refinement
 Scales: 0.609(13)
 0.391(13)
2. Fixed Uiso
 At 1.2 times of:
  All C(H) groups
3.a Aromatic/amide H refined with riding coordinates:
 C004(H004), C006(H006), C007(H007)
;
_olex2_submission_special_instructions 'No special instructions were received'

loop_
_space_group_symop_operation_xyz
'x, y, z'
'-x+1/2, y+1/2, -z+1/2'
'-x, -y, -z'
'x-1/2, -y-1/2, z-1/2'

loop_
_atom_site_label
_atom_site_type_symbol
_atom_site_fract_x
_atom_site_fract_y
_atom_site_fract_z
_atom_site_U_iso_or_equiv
_atom_site_adp_type
_atom_site_occupancy
_atom_site_site_symmetry_order
_atom_site_calc_flag
_atom_site_refinement_flags_posn
_atom_site_refinement_flags_adp
_atom_site_refinement_flags_occupancy
_atom_site_disorder_assembly
_atom_site_disorder_group
O001 O 0.6838(16) 0.2909(9) 0.454(3) 0.028(3) Uiso 1 1 d . . . . .
O002 O 0.5869(13) 0.6065(8) 0.252(3) 0.035(3) Uiso 1 1 d . . . . .
C003 C 0.546(2) 0.4839(16) 0.434(5) 0.033(4) Uiso 1 1 d . . . . .
C004 C 0.568(2) 0.1473(11) 0.723(4) 0.022(3) Uiso 1 1 d . . . . .
H004 H 0.510067 0.128847 0.811655 0.026 Uiso 1 1 calc R U . . .
C005 C 0.599(3) 0.3075(14) 0.562(5) 0.037(5) Uiso 1 1 d . . . . .
C006 C 0.714(2) 0.1113(13) 0.557(4) 0.029(3) Uiso 1 1 d . . . . .
H006 H 0.770976 0.058600 0.522341 0.035 Uiso 1 1 calc R U . . .
C007 C 0.635(2) 0.0212(13) 0.731(4) 0.024(3) Uiso 1 1 d . . . . .
H007 H 0.633094 -0.101491 0.829055 0.028 Uiso 1 1 calc R U . . .

loop_
_atom_type_symbol
_atom_type_description
_atom_type_scat_dispersion_real
_atom_type_scat_dispersion_imag
_atom_type_scat_source
C C 0.0001 0.0005 'International Tables Vol C Tables 4.2.6.8 and 6.1.1.4'
O O 0.0022 0.0020 'International Tables Vol C Tables 4.2.6.8 and 6.1.1.4'
H H 0.0000 0.0000 'International Tables Vol C Tables 4.2.6.8 and 6.1.1.4'

loop_
_geom_angle_atom_site_label_1
_geom_angle_atom_site_label_2
_geom_angle_atom_site_label_3
_geom_angle
_geom_angle_site_symmetry_1
_geom_angle_site_symmetry_3
_geom_angle_publ_flag
C005 O001 C006 107.2(15) . . ?
O002 C003 C003 121.7(17) . 3_666 ?
O002 C003 C005 118(3) . . ?
C003 C003 C005 120(2) 3_666 . ?
C005 C004 H004 126.0 . . ?
C007 C004 H004 126.0 . . ?
C007 C004 C005 108(3) . . ?
O001 C005 C003 117.6(18) . . ?
O001 C005 C004 113(2) . . ?
C004 C005 C003 129(4) . . ?
O001 C006 H006 127.4 . . ?
O001 C006 C007 105(2) . . ?
C007 C006 H006 127.4 . . ?
C004 C007 C006 106.9(12) . . ?
C004 C007 H007 126.6 . . ?
C006 C007 H007 126.6 . . ?

loop_
_geom_bond_atom_site_label_1
_geom_bond_atom_site_label_2
_geom_bond_distance
_geom_bond_site_symmetry_2
_geom_bond_publ_flag
O001 C005 1.31(4) . ?
O001 C006 1.379(18) . ?
O002 C003 1.24(2) . ?
C003 C003 1.46(6) 3_666 ?
C003 C005 1.52(3) . ?
C004 H004 0.9300 . ?
C004 C005 1.35(2) . ?
C004 C007 1.32(4) . ?
C006 H006 0.9300 . ?
C006 C007 1.46(3) . ?
C007 H007 0.9300 . ?

loop_
_geom_torsion_atom_site_label_1
_geom_torsion_atom_site_label_2
_geom_torsion_atom_site_label_3
_geom_torsion_atom_site_label_4
_geom_torsion
_geom_torsion_site_symmetry_1
_geom_torsion_site_symmetry_2
_geom_torsion_site_symmetry_3
_geom_torsion_site_symmetry_4
_geom_torsion_publ_flag
O001 C006 C007 C004 -0.4(14) . . . . ?
O002 C003 C005 O001 -4(3) . . . . ?
O002 C003 C005 C004 -171.9(17) . . . . ?
C003 C003 C005 O001 -176(2) 3_666 . . . ?
C003 C003 C005 C004 16(4) 3_666 . . . ?
C005 O001 C006 C007 1.4(18) . . . . ?
C005 C004 C007 C006 -0.7(16) . . . . ?
C006 O001 C005 C003 -172.0(13) . . . . ?
C006 O001 C005 C004 -2(2) . . . . ?
C007 C004 C005 O001 2(2) . . . . ?
C007 C004 C005 C003 170.4(16) . . . . ?

loop_
_twin_individual_id
_twin_individual_mass_fraction_refined
1 0.609(13)
2 0.391(13)
